data_1524770
loop_
_publ_author_name
'Kuroda, R.'
'Rosini, C.'
'Mason, S.F.'

_publ_section_title
;
 Crystal structure and single-crystal spectra of Gd0.97 Eu0.03 Al3 (B O3)4
;
_journal_name_full 'Journal of the Chemical Society. Faraday Transactions 2.'
_journal_page_first 2125
_journal_page_last 2140
_journal_volume 77
_journal_year 1981
_chemical_formula_sum 'Al3 B4 Gd O12'
_chemical_name_systematic 'Gd Al3 (B O3)4'
_space_group_IT_number 155
_symmetry_space_group_name_Hall 'R 3 2"'
_symmetry_space_group_name_H-M 'R 3 2 :H'
_cell_angle_alpha 90
_cell_angle_beta 90
_cell_angle_gamma 120
_cell_formula_units_Z 3
_cell_length_a 9.3014
_cell_length_b 9.3014
_cell_length_c 7.2571
_cell_volume 543.739
_citation_journal_id_ASTM JCFTBS
_cod_data_source_file Kuroda_JCFTBS_1981_513.cif
_cod_data_source_block Al3B4Gd1O12
_cod_original_cell_volume 543.7389
_cod_original_formula_sum 'Al3 B4 Gd1 O12'
_cod_database_code 1524770

loop_
_symmetry_equiv_pos_as_xyz
x,y,z
-y,x-y,z
-x+y,-x,z
y,x,-z
-x,-x+y,-z
x-y,-y,-z
x+2/3,y+1/3,z+1/3
-y+2/3,x-y+1/3,z+1/3
-x+y+2/3,-x+1/3,z+1/3
y+2/3,x+1/3,-z+1/3
-x+2/3,-x+y+1/3,-z+1/3
x-y+2/3,-y+1/3,-z+1/3
x+1/3,y+2/3,z+2/3
-y+1/3,x-y+2/3,z+2/3
-x+y+1/3,-x+2/3,z+2/3
y+1/3,x+2/3,-z+2/3
-x+1/3,-x+y+2/3,-z+2/3
x-y+1/3,-y+2/3,-z+2/3

loop_
_atom_site_label
_atom_site_type_symbol
_atom_site_fract_x
_atom_site_fract_y
_atom_site_fract_z
_atom_site_occupancy
_atom_site_U_iso_or_equiv
B1 B+3 0 0 0.5 1 0.0
O1 O-2 -0.1495 0 0.5 1 0.0
Gd1 Gd+3 0 0 0 1 0.0
O3 O-2 0.8508 0.2994 0.5236 1 0.0
B2 B+3 0.4407 0 0.5 1 0.0
O2 O-2 0.5915 0 0.5 1 0.0
Al1 Al+3 0.5559 0 0 1 0.0
